data_2104185
loop_
_publ_author_name
'Trilleras, Jorge'
'Quiroga, Jairo'
'Cobo, Justo'
'Marchal, Antonio'
'Nogueras, Manuel'
'Low, John N.'
'Glidewell, Christopher'

_publ_section_title
;
 Anhydrous <i>versus</i> hydrated <i>N</i>^4^-substituted
 1<i>H</i>-pyrazolo[3,4-<i>d</i>]pyrimidine-4,6-diamines: hydrogen
 bonding in two and three dimensions
;
_journal_coeditor_code BM5056
_journal_issue 5
_journal_name_full 'Acta Crystallographica Section B'
_journal_page_first 610
_journal_page_last 622
_journal_paper_doi 10.1107/S0108768108019903
_journal_volume 64
_journal_year 2008
_chemical_formula_moiety '2(C13 H14 N6 O), H2 O'
_chemical_formula_sum 'C13 H15 N6 O1.5'
_chemical_formula_weight 279.31
_chemical_name_systematic
;
N^4^-(4-Methoxyphenyl)-N^4^-methyl-1H-pyrazolo[3,4-d]pyrimidine-4,6-diamine
hemihydrate
;
_space_group_IT_number 2
_symmetry_cell_setting triclinic
_symmetry_space_group_name_Hall '-P 1'
_symmetry_space_group_name_H-M 'P -1'
_atom_sites_solution_hydrogens geom
_atom_sites_solution_primary direct
_atom_sites_solution_secondary difmap
_cell_angle_alpha 91.612(4)
_cell_angle_beta 92.065(3)
_cell_angle_gamma 95.259(5)
_cell_formula_units_Z 4
_cell_length_a 8.9516(5)
_cell_length_b 12.0627(7)
_cell_length_c 12.9053(7)
_cell_measurement_reflns_used 6316
_cell_measurement_temperature 120(2)
_cell_measurement_theta_max 27.50
_cell_measurement_theta_min 3.83
_cell_volume 1386.06(14)
_computing_cell_refinement 'DIRAX/LSQ (Duisenberg et al., 2000)'
_computing_data_collection 'COLLECT (Hooft, 1999)'
_computing_data_reduction 'EVALCCD (Duisenberg et al., 2003)'
_computing_molecular_graphics 'PLATON (Spek, 2003)'
_computing_publication_material 'SHELXL-97 and PRPKAPPA (Ferguson, 1999)'
_computing_structure_refinement 'OSCAIL (McArdle, 2003) and SHELXL-97 (Sheldrick, 1997)'
_computing_structure_solution 'Sir2004 (Burla et al., 2005)'
_diffrn_ambient_temperature 120(2)
_diffrn_measured_fraction_theta_full 0.990
_diffrn_measured_fraction_theta_max 0.990
_diffrn_measurement_device_type 'Bruker-Nonius KappaCCD'
_diffrn_measurement_method '\f & \w scans'
_diffrn_radiation_monochromator graphite
_diffrn_radiation_source 'Bruker-Nonius FR591 rotating anode'
_diffrn_radiation_type 'Mo K\a'
_diffrn_radiation_wavelength 0.71073
_diffrn_reflns_av_R_equivalents 0.0303
_diffrn_reflns_av_sigmaI/netI 0.0313
_diffrn_reflns_limit_h_max 11
_diffrn_reflns_limit_h_min -11
_diffrn_reflns_limit_k_max 15
_diffrn_reflns_limit_k_min -15
_diffrn_reflns_limit_l_max 16
_diffrn_reflns_limit_l_min -16
_diffrn_reflns_number 31433
_diffrn_reflns_theta_full 27.50
_diffrn_reflns_theta_max 27.50
_diffrn_reflns_theta_min 3.83
_diffrn_standards_decay_% 0
_diffrn_standards_number 0
_exptl_absorpt_coefficient_mu 0.094
_exptl_absorpt_correction_T_max 0.963
_exptl_absorpt_correction_T_min 0.955
_exptl_absorpt_correction_type multi-scan
_exptl_absorpt_process_details 'SADABS 2.10 (Sheldrick, 2003)'
_exptl_crystal_colour colourless
_exptl_crystal_density_diffrn 1.338
_exptl_crystal_density_method 'not measured'
_exptl_crystal_description block
_exptl_crystal_F_000 588
_exptl_crystal_size_max 0.54
_exptl_crystal_size_mid 0.48
_exptl_crystal_size_min 0.40
_refine_diff_density_max 0.259
_refine_diff_density_min -0.279
_refine_ls_extinction_method none
_refine_ls_goodness_of_fit_ref 1.110
_refine_ls_hydrogen_treatment constr
_refine_ls_matrix_type full
_refine_ls_number_parameters 374
_refine_ls_number_reflns 6316
_refine_ls_number_restraints 0
_refine_ls_restrained_S_all 1.110
_refine_ls_R_factor_all 0.0786
_refine_ls_R_factor_gt 0.0460
_refine_ls_shift/su_max 0.001
_refine_ls_shift/su_mean 0.000
_refine_ls_structure_factor_coef Fsqd
_refine_ls_weighting_details 'w=1/[\s^2^(Fo^2^)+(0.0250P)^2^+1.0670P] where P=(Fo^2^+2Fc^2^)/3'
_refine_ls_weighting_scheme calc
_refine_ls_wR_factor_gt 0.0900
_refine_ls_wR_factor_ref 0.1036
_reflns_number_gt 4620
_reflns_number_total 6316
_reflns_threshold_expression I>2\s(I)
_cod_data_source_file bm5056.cif
_cod_data_source_block VII
_cod_depositor_comments
;
The following automatic conversions were performed:
'_exptl_absorpt_correction_type' value 'Multi-scan' changed to
'multi-scan' according to
'/home/saulius/struct/CIF-dictionaries/cif_core.dic' dictionary named
'cif_core.dic' version 2.4.1 from 2010-06-29.

Automatic conversion script
Id: cif_fix_enum 1527 2010-12-29 10:47:43Z saulius 

The following automatic conversions were performed:

'_exptl_absorpt_correction_type' value 'Multi-scan' changed to
'multi-scan' according to
/home/saulius/struct/CIF-dictionaries/cif_core.dic dictionary named
'cif_core.dic' version 2.4.1 from 2010-06-29.

Automatic conversion script
Id: cif_fix_values 1715 2011-07-08 13:25:40Z adriana 
;
_cod_original_cell_volume 1386.06(13)
_cod_database_code 2104185

loop_
_symmetry_equiv_pos_as_xyz
'x, y, z'
'-x, -y, -z'

loop_
_atom_site_type_symbol
_atom_site_label
_atom_site_fract_x
_atom_site_fract_y
_atom_site_fract_z
_atom_site_U_iso_or_equiv
_atom_site_adp_type
_atom_site_calc_flag
_atom_site_refinement_flags
_atom_site_occupancy
O O14 0.88960(14) 0.39539(11) 0.50974(10) 0.0277(3) Uani d . 1
N N11 0.16054(15) 0.09692(11) 0.51768(10) 0.0165(3) Uani d . 1
N N12 0.28222(15) 0.16483(12) 0.55742(11) 0.0194(3) Uani d . 1
N N14 0.50386(16) 0.10912(12) 0.25573(11) 0.0207(3) Uani d . 1
N N15 0.28424(15) -0.00678(12) 0.23784(11) 0.0175(3) Uani d . 1
N N16 0.06661(16) -0.11967(12) 0.21153(11) 0.0226(3) Uani d . 1
N N17 0.09054(15) -0.01625(11) 0.36478(10) 0.0154(3) Uani d . 1
C C13 0.38265(19) 0.16706(14) 0.48484(13) 0.0186(3) Uani d . 1
C C13A 0.33003(18) 0.09931(13) 0.39713(12) 0.0159(3) Uani d . 1
C C14 0.37451(18) 0.06679(13) 0.29634(12) 0.0156(3) Uani d . 1
C C16 0.14874(18) -0.04505(13) 0.27428(12) 0.0156(3) Uani d . 1
C C17A 0.18695(17) 0.05532(13) 0.42286(12) 0.0141(3) Uani d . 1
C C141 0.60971(18) 0.18074(14) 0.31848(13) 0.0177(3) Uani d . 1
C C142 0.69949(19) 0.13607(15) 0.39270(14) 0.0215(4) Uani d . 1
C C143 0.79459(19) 0.20513(15) 0.45956(14) 0.0220(4) Uani d . 1
C C144 0.80066(18) 0.31966(14) 0.44965(14) 0.0201(4) Uani d . 1
C C145 0.71228(19) 0.36431(15) 0.37339(14) 0.0219(4) Uani d . 1
C C146 0.61742(19) 0.29567(15) 0.30807(14) 0.0208(4) Uani d . 1
C C147 0.9706(2) 0.35624(18) 0.59598(15) 0.0319(5) Uani d . 1
C C148 0.5426(2) 0.0818(2) 0.14961(15) 0.0386(5) Uani d . 1
O O24 -0.36346(14) 0.52229(11) 0.60950(10) 0.0264(3) Uani d . 1
N N21 0.34896(15) 0.48485(12) 0.90715(11) 0.0182(3) Uani d . 1
N N22 0.23389(16) 0.44450(12) 0.83850(11) 0.0215(3) Uani d . 1
C C23 0.1348(2) 0.51917(15) 0.84109(13) 0.0208(4) Uani d . 1
N N24 0.00986(16) 0.75434(12) 0.91269(11) 0.0191(3) Uani d . 1
N N26 0.42071(17) 0.79306(13) 1.13795(12) 0.0250(3) Uani d . 1
N N27 0.40754(15) 0.63965(11) 1.02714(10) 0.0168(3) Uani d . 1
C C27A 0.31927(18) 0.58162(13) 0.95342(12) 0.0154(3) Uani d . 1
C C23A 0.18130(18) 0.60842(14) 0.91216(12) 0.0165(3) Uani d . 1
C C24 0.13336(18) 0.71065(14) 0.95126(12) 0.0159(3) Uani d . 1
N N25 0.21448(15) 0.76827(11) 1.02738(10) 0.0170(3) Uani d . 1
C C26 0.34639(18) 0.73114(14) 1.06149(12) 0.0167(3) Uani d . 1
C C241 -0.08765(18) 0.69347(14) 0.83610(13) 0.0180(3) Uani d . 1
C C242 -0.18882(19) 0.60792(16) 0.86520(13) 0.0229(4) Uani d . 1
C C243 -0.28168(19) 0.54638(16) 0.79153(14) 0.0238(4) Uani d . 1
C C244 -0.27389(18) 0.57398(15) 0.68797(13) 0.0200(4) Uani d . 1
C C245 -0.17221(19) 0.66035(15) 0.65863(13) 0.0211(4) Uani d . 1
C C246 -0.07945(19) 0.71990(15) 0.73215(13) 0.0207(4) Uani d . 1
C C247 -0.4570(2) 0.42474(16) 0.63362(17) 0.0315(4) Uani d . 1
C C248 -0.0328(2) 0.86190(16) 0.95045(16) 0.0322(5) Uani d . 1
O O1 0.25840(13) 0.21899(10) 0.77303(9) 0.0229(3) Uani d . 1
H H11 0.0877 0.0761 0.5565 0.020 Uiso d R 1
H H16B -0.0238 -0.1441 0.2247 0.027 Uiso d R 1
H H16A 0.1049 -0.1412 0.1551 0.027 Uiso d R 1
H H13 0.4780 0.2088 0.4907 0.022 Uiso calc R 1
H H142 0.6964 0.0575 0.3982 0.026 Uiso calc R 1
H H143 0.8547 0.1741 0.5114 0.026 Uiso calc R 1
H H145 0.7174 0.4427 0.3663 0.026 Uiso calc R 1
H H146 0.5575 0.3266 0.2561 0.025 Uiso calc R 1
H H14A 0.9001 0.3186 0.6429 0.048 Uiso calc R 1
H H14B 1.0276 0.4194 0.6331 0.048 Uiso calc R 1
H H14C 1.0398 0.3037 0.5715 0.048 Uiso calc R 1
H H14D 0.6026 0.0178 0.1497 0.058 Uiso calc R 1
H H14E 0.6008 0.1460 0.1211 0.058 Uiso calc R 1
H H14F 0.4505 0.0634 0.1069 0.058 Uiso calc R 1
H H21 0.4204 0.4447 0.9234 0.022 Uiso d R 1
H H23 0.0438 0.5137 0.8004 0.025 Uiso d R 1
H H26B 0.5106 0.7819 1.1581 0.030 Uiso d R 1
H H26A 0.3851 0.8534 1.1585 0.030 Uiso d R 1
H H242 -0.1952 0.5908 0.9364 0.027 Uiso calc R 1
H H243 -0.3495 0.4863 0.8118 0.029 Uiso calc R 1
H H245 -0.1666 0.6785 0.5876 0.025 Uiso calc R 1
H H246 -0.0101 0.7789 0.7118 0.025 Uiso calc R 1
H H24A -0.5255 0.4433 0.6877 0.047 Uiso calc R 1
H H24B -0.3943 0.3677 0.6585 0.047 Uiso calc R 1
H H24C -0.5154 0.3962 0.5712 0.047 Uiso calc R 1
H H24D 0.0578 0.9116 0.9683 0.048 Uiso calc R 1
H H24E -0.0926 0.8512 1.0122 0.048 Uiso calc R 1
H H24F -0.0924 0.8950 0.8962 0.048 Uiso calc R 1
H H1B 0.2477 0.2853 0.7827 0.034 Uiso d R 1
H H1A 0.2701 0.2131 0.7104 0.034 Uiso d R 1

loop_
_atom_site_aniso_label
_atom_site_aniso_U_11
_atom_site_aniso_U_22
_atom_site_aniso_U_33
_atom_site_aniso_U_12
_atom_site_aniso_U_13
_atom_site_aniso_U_23
O14 0.0229(7) 0.0232(7) 0.0356(8) -0.0003(5) -0.0051(6) -0.0048(6)
N11 0.0137(6) 0.0190(7) 0.0162(7) -0.0006(5) 0.0019(5) -0.0037(6)
N12 0.0171(7) 0.0192(7) 0.0210(7) -0.0004(6) -0.0002(6) -0.0046(6)
N14 0.0186(7) 0.0248(8) 0.0177(7) -0.0041(6) 0.0048(6) -0.0021(6)
N15 0.0160(7) 0.0198(7) 0.0165(7) 0.0004(6) 0.0019(5) -0.0019(6)
N16 0.0182(7) 0.0291(8) 0.0187(7) -0.0054(6) 0.0039(6) -0.0081(6)
N17 0.0148(7) 0.0163(7) 0.0146(7) -0.0005(5) 0.0008(5) -0.0012(5)
C13 0.0169(8) 0.0185(8) 0.0201(8) 0.0005(7) 0.0021(7) -0.0030(7)
C13A 0.0156(8) 0.0149(8) 0.0171(8) 0.0009(6) 0.0008(6) 0.0004(6)
C14 0.0155(8) 0.0141(8) 0.0174(8) 0.0014(6) 0.0016(6) 0.0017(6)
C16 0.0167(8) 0.0156(8) 0.0146(8) 0.0020(6) -0.0001(6) 0.0009(6)
C17A 0.0143(7) 0.0136(8) 0.0146(8) 0.0028(6) 0.0005(6) 0.0003(6)
C141 0.0144(8) 0.0196(9) 0.0190(8) -0.0010(6) 0.0053(6) -0.0006(7)
C142 0.0195(8) 0.0178(9) 0.0274(9) 0.0017(7) 0.0037(7) 0.0028(7)
C143 0.0166(8) 0.0229(9) 0.0267(9) 0.0034(7) -0.0016(7) 0.0044(7)
C144 0.0136(8) 0.0203(9) 0.0259(9) -0.0008(7) 0.0033(7) -0.0032(7)
C145 0.0208(9) 0.0154(8) 0.0299(10) 0.0020(7) 0.0025(7) 0.0030(7)
C146 0.0182(8) 0.0229(9) 0.0219(9) 0.0036(7) 0.0026(7) 0.0046(7)
C147 0.0280(10) 0.0379(12) 0.0290(10) 0.0023(9) -0.0039(8) -0.0058(9)
C148 0.0375(12) 0.0513(14) 0.0237(10) -0.0165(10) 0.0161(9) -0.0090(9)
O24 0.0225(6) 0.0321(7) 0.0235(7) 0.0007(5) -0.0050(5) -0.0056(6)
N21 0.0164(7) 0.0190(7) 0.0194(7) 0.0042(6) -0.0011(6) -0.0041(6)
N22 0.0222(7) 0.0223(8) 0.0200(7) 0.0042(6) -0.0012(6) -0.0061(6)
C23 0.0215(9) 0.0217(9) 0.0195(8) 0.0049(7) -0.0013(7) -0.0031(7)
N24 0.0219(7) 0.0175(7) 0.0184(7) 0.0066(6) -0.0035(6) -0.0027(6)
N26 0.0216(8) 0.0239(8) 0.0294(8) 0.0088(6) -0.0088(6) -0.0120(7)
N27 0.0172(7) 0.0161(7) 0.0170(7) 0.0025(6) 0.0000(6) -0.0019(6)
C27A 0.0175(8) 0.0142(8) 0.0151(8) 0.0026(6) 0.0043(6) 0.0012(6)
C23A 0.0189(8) 0.0177(8) 0.0129(8) 0.0020(7) 0.0006(6) -0.0007(6)
C24 0.0171(8) 0.0166(8) 0.0142(8) 0.0010(6) 0.0023(6) 0.0020(6)
N25 0.0179(7) 0.0164(7) 0.0168(7) 0.0032(6) 0.0003(6) -0.0016(6)
C26 0.0183(8) 0.0159(8) 0.0160(8) 0.0016(6) 0.0016(6) -0.0003(6)
C241 0.0182(8) 0.0187(8) 0.0180(8) 0.0078(7) -0.0017(7) -0.0014(7)
C242 0.0219(9) 0.0310(10) 0.0165(8) 0.0042(8) 0.0030(7) 0.0043(7)
C243 0.0192(9) 0.0270(10) 0.0251(9) -0.0001(7) 0.0016(7) 0.0048(8)
C244 0.0153(8) 0.0240(9) 0.0211(9) 0.0062(7) -0.0016(7) -0.0036(7)
C245 0.0233(9) 0.0259(9) 0.0150(8) 0.0060(7) 0.0011(7) 0.0031(7)
C246 0.0215(9) 0.0207(9) 0.0203(9) 0.0033(7) 0.0008(7) 0.0032(7)
C247 0.0257(10) 0.0267(10) 0.0408(12) -0.0005(8) -0.0049(9) -0.0070(9)
C248 0.0386(11) 0.0268(10) 0.0323(11) 0.0182(9) -0.0136(9) -0.0100(8)
O1 0.0270(7) 0.0204(6) 0.0209(6) 0.0027(5) 0.0001(5) -0.0055(5)

loop_
_atom_type_symbol
_atom_type_description
_atom_type_scat_dispersion_real
_atom_type_scat_dispersion_imag
_atom_type_scat_source
C C 0.0033 0.0016 'International Tables Vol C Tables 4.2.6.8 and 6.1.1.4'
H H 0.0000 0.0000 'International Tables Vol C Tables 4.2.6.8 and 6.1.1.4'
N N 0.0061 0.0033 'International Tables Vol C Tables 4.2.6.8 and 6.1.1.4'
O O 0.0106 0.0060 'International Tables Vol C Tables 4.2.6.8 and 6.1.1.4'

loop_
_geom_angle_atom_site_label_1
_geom_angle_atom_site_label_2
_geom_angle_atom_site_label_3
_geom_angle
_geom_angle_publ_flag
C144 O14 C147 118.13(15) no
C17A N11 N12 111.18(13) no
C17A N11 H11 127.2 no
N12 N11 H11 120.5 no
C13 N12 N11 105.72(13) no
C14 N14 C141 119.81(14) no
C14 N14 C148 122.08(15) no
C141 N14 C148 118.09(14) no
C14 N15 C16 118.96(14) no
C16 N16 H16B 122.1 no
C16 N16 H16A 118.4 no
H16B N16 H16A 119.4 no
C16 N17 C17A 111.97(13) no
N12 C13 C13A 111.40(15) no
N12 C13 H13 124.3 no
C13A C13 H13 124.3 no
C17A C13A C13 104.23(14) no
C17A C13A C14 114.94(14) no
C13 C13A C14 140.80(15) no
N15 C14 N14 117.87(14) no
N15 C14 C13A 119.52(14) no
N14 C14 C13A 122.59(15) no
N16 C16 N17 117.79(15) no
N16 C16 N15 115.03(14) no
N17 C16 N15 127.18(15) no
N11 C17A N17 125.30(14) no
N11 C17A C13A 107.44(14) no
N17 C17A C13A 127.26(15) no
C142 C141 C146 119.85(16) no
C142 C141 N14 119.93(16) no
C146 C141 N14 120.16(15) no
C141 C142 C143 120.59(16) no
C141 C142 H142 119.7 no
C143 C142 H142 119.7 no
C144 C143 C142 119.33(16) no
C144 C143 H143 120.3 no
C142 C143 H143 120.3 no
O14 C144 C143 124.75(16) no
O14 C144 C145 115.33(16) no
C143 C144 C145 119.92(16) no
C146 C145 C144 120.51(16) no
C146 C145 H145 119.7 no
C144 C145 H145 119.7 no
C145 C146 C141 119.78(16) no
C145 C146 H146 120.1 no
C141 C146 H146 120.1 no
O14 C147 H14A 109.5 no
O14 C147 H14B 109.5 no
H14A C147 H14B 109.5 no
O14 C147 H14C 109.5 no
H14A C147 H14C 109.5 no
H14B C147 H14C 109.5 no
N14 C148 H14D 109.5 no
N14 C148 H14E 109.5 no
H14D C148 H14E 109.5 no
N14 C148 H14F 109.5 no
H14D C148 H14F 109.5 no
H14E C148 H14F 109.5 no
C244 O24 C247 117.61(15) no
C27A N21 N22 111.26(13) no
C27A N21 H21 127.2 no
N22 N21 H21 120.7 no
C23 N22 N21 105.50(14) no
N22 C23 C23A 111.60(15) no
N22 C23 H23 124.2 no
C23A C23 H23 124.2 no
C24 N24 C241 120.58(14) no
C24 N24 C248 121.65(14) no
C241 N24 C248 117.72(14) no
C26 N26 H26B 121.8 no
C26 N26 H26A 118.5 no
H26B N26 H26A 118.5 no
C26 N27 C27A 112.10(14) no
N21 C27A N27 125.44(15) no
N21 C27A C23A 107.34(14) no
N27 C27A C23A 127.21(15) no
C27A C23A C23 104.28(14) no
C27A C23A C24 114.94(15) no
C23 C23A C24 140.78(16) no
N25 C24 N24 117.73(15) no
N25 C24 C23A 119.62(15) no
N24 C24 C23A 122.63(15) no
C24 N25 C26 118.95(14) no
N26 C26 N27 117.62(15) no
N26 C26 N25 115.37(15) no
N27 C26 N25 127.01(15) no
C242 C241 C246 119.81(16) no
C242 C241 N24 120.10(15) no
C246 C241 N24 120.09(16) no
C241 C242 C243 120.78(16) no
C241 C242 H242 119.6 no
C243 C242 H242 119.6 no
C244 C243 C242 119.07(17) no
C244 C243 H243 120.5 no
C242 C243 H243 120.5 no
O24 C244 C243 124.21(16) no
O24 C244 C245 115.63(15) no
C243 C244 C245 120.15(16) no
C246 C245 C244 120.27(16) no
C246 C245 H245 119.9 no
C244 C245 H245 119.9 no
C245 C246 C241 119.90(16) no
C245 C246 H246 120.1 no
C241 C246 H246 120.1 no
O24 C247 H24A 109.5 no
O24 C247 H24B 109.5 no
H24A C247 H24B 109.5 no
O24 C247 H24C 109.5 no
H24A C247 H24C 109.5 no
H24B C247 H24C 109.5 no
N24 C248 H24D 109.5 no
N24 C248 H24E 109.5 no
H24D C248 H24E 109.5 no
N24 C248 H24F 109.5 no
H24D C248 H24F 109.5 no
H24E C248 H24F 109.5 no
H1B O1 H1A 103.8 no

loop_
_geom_bond_atom_site_label_1
_geom_bond_atom_site_label_2
_geom_bond_distance
_geom_bond_publ_flag
O14 C144 1.361(2) no
O14 C147 1.422(2) no
N11 C17A 1.347(2) no
N11 N12 1.3759(19) no
N11 H11 0.86 no
N12 C13 1.321(2) no
N14 C14 1.351(2) no
N14 C141 1.434(2) no
N14 C148 1.461(2) no
N15 C14 1.341(2) no
N15 C16 1.362(2) no
N16 C16 1.342(2) no
N16 H16B 0.86 no
N16 H16A 0.86 no
N17 C16 1.345(2) no
N17 C17A 1.354(2) no
C13 C13A 1.418(2) no
C13 H13 0.95 no
C13A C17A 1.396(2) no
C13A C14 1.429(2) no
C141 C142 1.381(2) no
C141 C146 1.392(2) no
C142 C143 1.393(2) no
C142 H142 0.95 no
C143 C144 1.387(2) no
C143 H143 0.95 no
C144 C145 1.391(2) no
C145 C146 1.377(3) no
C145 H145 0.95 no
C146 H146 0.95 no
C147 H14A 0.98 no
C147 H14B 0.98 no
C147 H14C 0.98 no
C148 H14D 0.98 no
C148 H14E 0.98 no
C148 H14F 0.98 no
O24 C244 1.368(2) no
O24 C247 1.429(2) no
N21 C27A 1.349(2) no
N21 N22 1.379(2) no
N21 H21 0.86 no
N22 C23 1.321(2) no
C23 C23A 1.417(2) no
C23 H23 0.95 no
N24 C24 1.353(2) no
N24 C241 1.434(2) no
N24 C248 1.461(2) no
N26 C26 1.340(2) no
N26 H26B 0.86 no
N26 H26A 0.86 no
N27 C26 1.347(2) no
N27 C27A 1.351(2) no
C27A C23A 1.396(2) no
C23A C24 1.427(2) no
C24 N25 1.339(2) no
N25 C26 1.364(2) no
C241 C242 1.379(2) no
C241 C246 1.390(2) no
C242 C243 1.392(3) no
C242 H242 0.95 no
C243 C244 1.389(2) no
C243 H243 0.95 no
C244 C245 1.389(2) no
C245 C246 1.379(2) no
C245 H245 0.95 no
C246 H246 0.95 no
C247 H24A 0.98 no
C247 H24B 0.98 no
C247 H24C 0.98 no
C248 H24D 0.98 no
C248 H24E 0.98 no
C248 H24F 0.98 no
O1 H1B 0.82 no
O1 H1A 0.82 no

loop_
_geom_hbond_atom_site_label_D
_geom_hbond_atom_site_label_H
_geom_hbond_atom_site_label_A
_geom_hbond_site_symmetry_A
_geom_hbond_distance_DH
_geom_hbond_distance_HA
_geom_hbond_distance_DA
_geom_hbond_angle_DHA
_geom_hbond_publ_flag
O1 H1A N12 . 0.82 2.05 2.860(2) 168 no
O1 H1B N22 . 0.82 2.05 2.856(2) 168 no
N11 H11 N17 2_556 0.86 2.01 2.868(2) 174 no
N21 H21 N27 2_667 0.86 2.02 2.875(2) 175 no
N16 H16A N25 1_544 0.86 2.25 3.099(2) 167 no
N26 H26A N15 1_566 0.86 2.23 3.076(2) 170 no
N16 H16B O1 2_556 0.86 2.21 3.059(2) 169 no
N26 H26B O1 2_667 0.86 2.22 3.073(2) 170 no
C13 H13 Cg2 . 0.95 2.52 3.300(2) 139 no
C23 H23 Cg3 . 0.95 2.62 3.393(2) 139 no

loop_
_geom_torsion_atom_site_label_1
_geom_torsion_atom_site_label_2
_geom_torsion_atom_site_label_3
_geom_torsion_atom_site_label_4
_geom_torsion
_geom_torsion_publ_flag
C17A N11 N12 C13 1.62(18) no
N11 N12 C13 C13A -1.04(19) no
N12 C13 C13A C17A 0.14(19) no
N12 C13 C13A C14 178.2(2) no
C16 N15 C14 N14 -175.71(15) no
C16 N15 C14 C13A 2.9(2) no
C141 N14 C14 N15 -174.76(15) no
C148 N14 C14 N15 3.4(3) no
C141 N14 C14 C13A 6.6(2) no
C148 N14 C14 C13A -175.14(18) no
C17A C13A C14 N15 -4.3(2) no
C13 C13A C14 N15 177.8(2) no
C17A C13A C14 N14 174.26(15) no
C13 C13A C14 N14 -3.7(3) no
C17A N17 C16 N16 177.10(15) no
C17A N17 C16 N15 -2.8(2) no
C14 N15 C16 N16 -179.02(15) no
C14 N15 C16 N17 0.9(3) no
N12 N11 C17A N17 178.29(15) no
N12 N11 C17A C13A -1.56(18) no
C16 N17 C17A N11 -178.81(15) no
C16 N17 C17A C13A 1.0(2) no
C13 C13A C17A N11 0.85(18) no
C14 C13A C17A N11 -177.78(14) no
C13 C13A C17A N17 -178.99(16) no
C14 C13A C17A N17 2.4(2) no
C14 N14 C141 C142 76.1(2) no
C148 N14 C141 C142 -102.1(2) no
C14 N14 C141 C146 -100.91(19) no
C148 N14 C141 C146 80.8(2) no
C146 C141 C142 C143 2.0(3) no
N14 C141 C142 C143 -175.07(15) no
C141 C142 C143 C144 -1.3(3) no
C147 O14 C144 C143 -7.0(2) no
C147 O14 C144 C145 173.43(16) no
C142 C143 C144 O14 -179.56(16) no
C142 C143 C144 C145 0.0(3) no
O14 C144 C145 C146 -179.81(16) no
C143 C144 C145 C146 0.6(3) no
C144 C145 C146 C141 0.1(3) no
C142 C141 C146 C145 -1.4(2) no
N14 C141 C146 C145 175.66(15) no
C27A N21 N22 C23 1.61(19) no
N21 N22 C23 C23A -0.96(19) no
N22 N21 C27A N27 177.49(15) no
N22 N21 C27A C23A -1.62(18) no
C26 N27 C27A N21 -177.82(16) no
C26 N27 C27A C23A 1.1(2) no
N21 C27A C23A C23 0.96(18) no
N27 C27A C23A C23 -178.13(16) no
N21 C27A C23A C24 -178.77(14) no
N27 C27A C23A C24 2.1(2) no
N22 C23 C23A C27A 0.0(2) no
N22 C23 C23A C24 179.6(2) no
C241 N24 C24 N25 -175.73(15) no
C248 N24 C24 N25 1.4(2) no
C241 N24 C24 C23A 6.0(2) no
C248 N24 C24 C23A -176.88(17) no
C27A C23A C24 N25 -4.7(2) no
C23 C23A C24 N25 175.7(2) no
C27A C23A C24 N24 173.57(15) no
C23 C23A C24 N24 -6.0(3) no
N24 C24 N25 C26 -174.38(14) no
C23A C24 N25 C26 4.0(2) no
C27A N27 C26 N26 177.27(15) no
C27A N27 C26 N25 -2.2(2) no
C24 N25 C26 N26 -179.80(15) no
C24 N25 C26 N27 -0.4(3) no
C24 N24 C241 C242 78.1(2) no
C248 N24 C241 C242 -99.2(2) no
C24 N24 C241 C246 -101.36(19) no
C248 N24 C241 C246 81.4(2) no
C246 C241 C242 C243 0.9(3) no
N24 C241 C242 C243 -178.48(16) no
C241 C242 C243 C244 -1.6(3) no
C247 O24 C244 C243 -8.5(2) no
C247 O24 C244 C245 172.70(15) no
C242 C243 C244 O24 -177.39(16) no
C242 C243 C244 C245 1.4(3) no
O24 C244 C245 C246 178.26(15) no
C243 C244 C245 C246 -0.6(3) no
C244 C245 C246 C241 0.0(3) no
C242 C241 C246 C245 -0.1(3) no
N24 C241 C246 C245 179.27(15) no

loop_
_cod_related_entry_id
_cod_related_entry_database
_cod_related_entry_code
1 ChemSpider 30654516
